data_2015269
loop_
_publ_author_name
'Kenny Stahl'
'Jens E.T. Andersen'
'Stephan Christgau'

_publ_section_title
;
 Strontium diibuprofenate dihydrate, strontium malonate sesquihydrate,
 strontium diascorbate dihydrate and strontium 2-oxidobenzoate hydrate
 at 120K
;
_journal_coeditor_code SK1898
_journal_issue 4
_journal_name_full 'Acta Crystallographica Section C'
_journal_page_first m144
_journal_page_last m149
_journal_paper_doi 10.1107/S0108270106005464
_journal_volume 62
_journal_year 2006
_chemical_formula_iupac '[Sr (C13 H17 O2)2 (H2 O)2]'
_chemical_formula_moiety 'Sr 2+, 2C13 H17 O2 -, 2H2 O'
_chemical_formula_sum 'C26 H38 O6 Sr'
_chemical_formula_weight 534.18
_chemical_name_common 'strontium ibuprofenate hydrate'
_chemical_name_systematic
;
poly[diaquabis[\m-2-(4-isobutylphenyl)propionato]strontium(II)]
;
_space_group_IT_number 2
_symmetry_cell_setting triclinic
_symmetry_space_group_name_Hall '-P 1'
_symmetry_space_group_name_H-M 'P -1'
_atom_sites_solution_hydrogens difmap
_atom_sites_solution_primary direct
_atom_sites_solution_secondary difmap
_audit_creation_method SHELXL-97
_cell_angle_alpha 86.088(2)
_cell_angle_beta 79.784(2)
_cell_angle_gamma 70.605(2)
_cell_formula_units_Z 2
_cell_length_a 7.9116(7)
_cell_length_b 10.4870(10)
_cell_length_c 18.2493(17)
_cell_measurement_reflns_used 3382
_cell_measurement_temperature 120(2)
_cell_measurement_theta_max 27.58
_cell_measurement_theta_min 2.34
_cell_volume 1405.5(2)
_computing_cell_refinement 'SAINT-Plus (Bruker, 1999)'
_computing_data_collection 'SMART (Bruker, 1999)'
_computing_data_reduction 'SAINT-Plus and SADABS (Sheldrick, 2002)'
_computing_molecular_graphics 'ORTEP-3 (Farrugia, 1997) and ATOMS (Dowty, 2000)'
_computing_publication_material SHELXL97
_computing_structure_refinement 'SHELXL97 (Sheldrick, 1997)'
_computing_structure_solution 'SHELXS97 (Sheldrick, 1997)'
_diffrn_ambient_temperature 120(2)
_diffrn_measured_fraction_theta_full 0.995
_diffrn_measured_fraction_theta_max 0.910
_diffrn_measurement_device_type 'Bruker SMART APEX diffractometer'
_diffrn_measurement_method '\w scan, frame data integration'
_diffrn_radiation_monochromator graphite
_diffrn_radiation_source 'fine-focus sealed tube'
_diffrn_radiation_type MoK\a
_diffrn_radiation_wavelength 0.71073
_diffrn_reflns_av_R_equivalents 0.0511
_diffrn_reflns_av_sigmaI/netI 0.0890
_diffrn_reflns_limit_h_max 11
_diffrn_reflns_limit_h_min -11
_diffrn_reflns_limit_k_max 14
_diffrn_reflns_limit_k_min -15
_diffrn_reflns_limit_l_max 26
_diffrn_reflns_limit_l_min -26
_diffrn_reflns_number 19139
_diffrn_reflns_theta_full 29.00
_diffrn_reflns_theta_max 31.01
_diffrn_reflns_theta_min 2.06
_diffrn_standards_decay_% 0
_diffrn_standards_interval_count 0
_diffrn_standards_interval_time 0
_diffrn_standards_number 0
_exptl_absorpt_coefficient_mu 1.952
_exptl_absorpt_correction_T_max 0.9438
_exptl_absorpt_correction_T_min 0.5482
_exptl_absorpt_correction_type multi-scan
_exptl_absorpt_process_details
;
(SADABS; Sheldrick, 2002)
;
_exptl_crystal_colour colorless
_exptl_crystal_density_diffrn 1.262
_exptl_crystal_density_method 'not measured'
_exptl_crystal_description plate
_exptl_crystal_F_000 560
_exptl_crystal_size_max 0.35
_exptl_crystal_size_mid 0.06
_exptl_crystal_size_min 0.03
_refine_diff_density_max 0.793
_refine_diff_density_min -0.439
_refine_ls_extinction_method none
_refine_ls_goodness_of_fit_ref 0.982
_refine_ls_hydrogen_treatment mixed
_refine_ls_matrix_type full
_refine_ls_number_parameters 310
_refine_ls_number_reflns 8160
_refine_ls_number_restraints 4
_refine_ls_restrained_S_all 0.982
_refine_ls_R_factor_all 0.1116
_refine_ls_R_factor_gt 0.0581
_refine_ls_shift/su_max 0.001
_refine_ls_shift/su_mean 0.000
_refine_ls_structure_factor_coef Fsqd
_refine_ls_weighting_details 'calc w=1/[\s^2^(Fo^2^)+(0.0724P)^2^] where P=(Fo^2^+2Fc^2^)/3'
_refine_ls_weighting_scheme calc
_refine_ls_wR_factor_gt 0.1253
_refine_ls_wR_factor_ref 0.1450
_reflns_number_gt 5038
_reflns_number_total 8160
_reflns_threshold_expression I>2\s(I)
_cod_data_source_file sk1898.cif
_cod_data_source_block I
_cod_database_code 2015269
_cod_database_fobs_code 2015269

loop_
_symmetry_equiv_pos_as_xyz
'x, y, z'
'-x, -y, -z'

loop_
_atom_site_type_symbol
_atom_site_label
_atom_site_fract_x
_atom_site_fract_y
_atom_site_fract_z
_atom_site_U_iso_or_equiv
_atom_site_adp_type
_atom_site_calc_flag
_atom_site_refinement_flags
_atom_site_occupancy
Sr Sr1 0.76760(4) 0.44979(4) 0.012433(17) 0.03868(12) Uani d . 1
O O3 0.8918(3) 0.3797(3) 0.13485(14) 0.0453(6) Uani d D 1
H H31 0.976(4) 0.403(4) 0.139(2) 0.068 Uiso d D 1
H H32 0.819(5) 0.400(4) 0.1733(16) 0.068 Uiso d D 1
O O4 0.7381(3) 0.2360(3) -0.03646(15) 0.0476(6) Uani d D 1
H H41 0.641(4) 0.253(4) -0.049(2) 0.071 Uiso d D 1
H H42 0.815(5) 0.179(3) -0.065(2) 0.071 Uiso d D 1
O O11 0.5234(3) 0.5662(3) -0.08197(13) 0.0463(6) Uani d . 1
O O12 0.8107(3) 0.5425(3) -0.12268(13) 0.0464(6) Uani d . 1
C C11 0.5004(4) 0.5821(4) -0.24407(18) 0.0370(8) Uani d . 1
C C12 0.5251(4) 0.4451(4) -0.23561(19) 0.0405(8) Uani d . 1
H H12 0.5999 0.3940 -0.2029 0.049 Uiso calc R 1
C C13 0.4399(5) 0.3828(4) -0.27514(18) 0.0424(8) Uani d . 1
H H13 0.4583 0.2907 -0.2685 0.051 Uiso calc R 1
C C14 0.3282(5) 0.4564(4) -0.32417(18) 0.0417(8) Uani d . 1
C C15 0.3020(5) 0.5935(4) -0.33199(19) 0.0427(8) Uani d . 1
H H15 0.2263 0.6450 -0.3643 0.051 Uiso calc R 1
C C16 0.3874(5) 0.6554(4) -0.29224(18) 0.0405(8) Uani d . 1
H H16 0.3678 0.7477 -0.2983 0.049 Uiso calc R 1
C C17 0.6473(4) 0.5823(4) -0.13118(19) 0.0409(8) Uani d . 1
C C18 0.5944(6) 0.6549(4) -0.2032(2) 0.0534(10) Uani d . 1
H H18 0.5035 0.7425 -0.1884 0.064 Uiso calc R 1
C C19 0.7462(8) 0.6859(7) -0.2536(3) 0.110(2) Uani d . 1
H H19A 0.7035 0.7314 -0.2975 0.132 Uiso calc R 1
H H19B 0.8430 0.6032 -0.2673 0.132 Uiso calc R 1
H H19C 0.7899 0.7429 -0.2283 0.132 Uiso calc R 1
C C20 0.2412(7) 0.3893(5) -0.3721(2) 0.0651(12) Uani d . 1
H H20A 0.1134 0.4414 -0.3690 0.078 Uiso calc R 1
H H20B 0.2500 0.2994 -0.3526 0.078 Uiso calc R 1
C C21 0.3331(10) 0.3791(6) -0.4542(2) 0.094(2) Uani d . 1
H H21 0.3255 0.4706 -0.4724 0.113 Uiso calc R 1
C C22 0.2258(13) 0.3248(8) -0.4996(3) 0.177(5) Uani d . 1
H H22A 0.1013 0.3823 -0.4927 0.212 Uiso calc R 1
H H22B 0.2320 0.2348 -0.4830 0.212 Uiso calc R 1
H H22C 0.2773 0.3236 -0.5514 0.212 Uiso calc R 1
C C23 0.5376(11) 0.2925(6) -0.4625(3) 0.129(3) Uani d . 1
H H23A 0.5984 0.3328 -0.4345 0.155 Uiso calc R 1
H H23B 0.5917 0.2887 -0.5141 0.155 Uiso calc R 1
H H23C 0.5488 0.2027 -0.4439 0.155 Uiso calc R 1
O O31 0.8989(3) 0.6557(3) 0.02531(13) 0.0481(6) Uani d . 1
O O32 0.6074(3) 0.6942(3) 0.06225(14) 0.0490(6) Uani d . 1
C C31 0.8393(4) 0.8894(3) 0.12206(17) 0.0351(7) Uani d . 1
C C32 0.8892(5) 1.0051(4) 0.1233(2) 0.0446(8) Uani d . 1
H H32A 0.8533 1.0742 0.0888 0.053 Uiso calc R 1
C C33 0.9909(5) 1.0190(4) 0.1747(2) 0.0473(9) Uani d . 1
H H33 1.0230 1.0967 0.1742 0.057 Uiso calc R 1
C C34 1.0450(5) 0.9188(4) 0.22697(19) 0.0427(8) Uani d . 1
C C35 0.9992(5) 0.8025(3) 0.22540(18) 0.0390(8) Uani d . 1
H H35 1.0367 0.7334 0.2596 0.047 Uiso calc R 1
C C36 0.8985(4) 0.7874(3) 0.17374(18) 0.0367(7) Uani d . 1
H H36 0.8701 0.7082 0.1736 0.044 Uiso calc R 1
C C37 0.7435(4) 0.7334(4) 0.05112(18) 0.0414(8) Uani d . 1
C C38 0.7215(5) 0.8792(4) 0.0677(2) 0.0456(9) Uani d . 1
H H38 0.7601 0.9207 0.0207 0.055 Uiso calc R 1
C C39 0.5246(6) 0.9680(5) 0.0984(3) 0.0775(14) Uani d . 1
H H39A 0.4450 0.9646 0.0650 0.093 Uiso calc R 1
H H39B 0.5207 1.0597 0.1026 0.093 Uiso calc R 1
H H39C 0.4862 0.9346 0.1465 0.093 Uiso calc R 1
C C40 1.1434(6) 0.9389(4) 0.2874(2) 0.0555(10) Uani d . 1
H H40A 1.2437 0.9697 0.2647 0.067 Uiso calc R 1
H H40B 1.1934 0.8530 0.3119 0.067 Uiso calc R 1
C C41 1.0180(7) 1.0416(4) 0.3455(2) 0.0614(12) Uani d . 1
H H41A 0.9715 1.1280 0.3196 0.074 Uiso calc R 1
C C42 1.1266(9) 1.0630(5) 0.4018(3) 0.097(2) Uani d . 1
H H42A 1.2278 1.0883 0.3762 0.117 Uiso calc R 1
H H42B 1.1703 0.9807 0.4294 0.117 Uiso calc R 1
H H42C 1.0501 1.1335 0.4355 0.117 Uiso calc R 1
C C43 0.8562(7) 1.0009(5) 0.3824(3) 0.0766(14) Uani d . 1
H H43A 0.7930 0.9869 0.3449 0.092 Uiso calc R 1
H H43B 0.7757 1.0712 0.4152 0.092 Uiso calc R 1
H H43C 0.8973 0.9187 0.4103 0.092 Uiso calc R 1

loop_
_atom_site_aniso_label
_atom_site_aniso_U_11
_atom_site_aniso_U_22
_atom_site_aniso_U_33
_atom_site_aniso_U_12
_atom_site_aniso_U_13
_atom_site_aniso_U_23
Sr1 0.01726(14) 0.0745(3) 0.03160(17) -0.02246(14) -0.00314(11) -0.01354(14)
O3 0.0255(12) 0.0823(18) 0.0360(13) -0.0290(13) -0.0001(10) -0.0079(12)
O4 0.0209(12) 0.0727(18) 0.0510(16) -0.0147(12) -0.0039(11) -0.0207(13)
O11 0.0240(11) 0.0844(18) 0.0376(13) -0.0274(12) -0.0026(10) -0.0062(12)
O12 0.0225(11) 0.0815(17) 0.0426(14) -0.0266(12) -0.0022(10) -0.0100(12)
C11 0.0260(16) 0.057(2) 0.0310(17) -0.0178(15) -0.0036(13) -0.0036(15)
C12 0.0287(17) 0.055(2) 0.0346(18) -0.0092(15) -0.0039(14) -0.0028(15)
C13 0.049(2) 0.045(2) 0.0319(18) -0.0161(17) -0.0018(16) -0.0070(15)
C14 0.0418(19) 0.055(2) 0.0307(17) -0.0202(17) -0.0005(15) -0.0120(15)
C15 0.0400(19) 0.055(2) 0.0328(18) -0.0115(17) -0.0107(15) -0.0060(15)
C16 0.0417(19) 0.049(2) 0.0330(18) -0.0166(16) -0.0060(15) -0.0038(15)
C17 0.0302(17) 0.067(2) 0.0358(18) -0.0283(17) -0.0047(14) -0.0099(16)
C18 0.053(2) 0.082(3) 0.045(2) -0.045(2) -0.0154(18) 0.0029(19)
C19 0.122(5) 0.202(7) 0.066(3) -0.128(5) -0.041(3) 0.040(4)
C20 0.088(3) 0.076(3) 0.049(2) -0.044(3) -0.019(2) -0.011(2)
C21 0.192(7) 0.086(4) 0.041(3) -0.085(4) -0.035(3) 0.003(2)
C22 0.374(14) 0.180(7) 0.071(4) -0.193(9) -0.081(6) 0.002(4)
C23 0.211(9) 0.091(4) 0.060(4) -0.042(5) 0.039(4) -0.025(3)
O31 0.0209(11) 0.0852(18) 0.0431(14) -0.0214(12) -0.0013(10) -0.0241(12)
O32 0.0204(11) 0.0809(18) 0.0507(15) -0.0218(11) -0.0019(10) -0.0183(13)
C31 0.0254(15) 0.048(2) 0.0304(17) -0.0089(14) -0.0031(13) -0.0063(14)
C32 0.044(2) 0.047(2) 0.041(2) -0.0104(17) -0.0129(16) -0.0009(16)
C33 0.051(2) 0.046(2) 0.048(2) -0.0170(18) -0.0087(18) -0.0104(17)
C34 0.0404(19) 0.052(2) 0.0380(19) -0.0139(16) -0.0101(16) -0.0137(16)
C35 0.0383(18) 0.044(2) 0.0331(18) -0.0089(15) -0.0086(15) -0.0057(14)
C36 0.0330(17) 0.0432(19) 0.0351(18) -0.0123(15) -0.0053(14) -0.0104(14)
C37 0.0216(15) 0.075(2) 0.0291(17) -0.0141(16) -0.0081(13) -0.0092(16)
C38 0.0303(17) 0.069(3) 0.039(2) -0.0159(17) -0.0148(15) 0.0052(17)
C39 0.047(3) 0.091(3) 0.096(4) -0.015(2) -0.028(3) -0.014(3)
C40 0.063(3) 0.059(2) 0.052(2) -0.020(2) -0.022(2) -0.0124(18)
C41 0.089(3) 0.049(2) 0.050(2) -0.020(2) -0.025(2) -0.0102(18)
C42 0.166(6) 0.087(4) 0.067(3) -0.058(4) -0.054(4) -0.011(3)
C43 0.096(4) 0.078(3) 0.049(3) -0.024(3) 0.002(3) -0.017(2)

loop_
_atom_type_symbol
_atom_type_description
_atom_type_scat_dispersion_real
_atom_type_scat_dispersion_imag
_atom_type_scat_source
C C 0.0033 0.0016 'International Tables Vol C Tables 4.2.6.8 and 6.1.1.4'
H H 0.0000 0.0000 'International Tables Vol C Tables 4.2.6.8 and 6.1.1.4'
O O 0.0106 0.0060 'International Tables Vol C Tables 4.2.6.8 and 6.1.1.4'
Sr Sr -1.5307 3.2498 'International Tables Vol C Tables 4.2.6.8 and 6.1.1.4'

loop_
_geom_angle_atom_site_label_1
_geom_angle_atom_site_label_2
_geom_angle_atom_site_label_3
_geom_angle
_geom_angle_publ_flag
H31 O3 H32 107(4) no
H41 O4 H42 109(4) no
C16 C11 C12 118.1(3) no
C16 C11 C18 118.7(3) no
C12 C11 C18 123.2(3) no
C11 C12 C13 121.1(3) no
C11 C12 H12 119.4 no
C13 C12 H12 119.4 no
C14 C13 C12 120.6(3) no
C14 C13 H13 119.7 no
C12 C13 H13 119.7 no
C13 C14 C15 118.2(3) no
C13 C14 C20 121.9(3) no
C15 C14 C20 119.8(3) no
C14 C15 C16 120.9(3) no
C14 C15 H15 119.5 no
C16 C15 H15 119.5 no
C11 C16 C15 121.0(3) no
C11 C16 H16 119.5 no
C15 C16 H16 119.5 no
O11 C17 O12 122.4(3) no
O11 C17 C18 118.0(3) no
O12 C17 C18 119.6(3) no
C19 C18 C17 113.9(3) no
C19 C18 C11 111.8(3) no
C17 C18 C11 112.3(3) no
C19 C18 H18 106.0 no
C17 C18 H18 106.0 no
C11 C18 H18 106.0 no
C18 C19 H19A 109.5 no
C18 C19 H19B 109.5 no
H19A C19 H19B 109.5 no
C18 C19 H19C 109.5 no
H19A C19 H19C 109.5 no
H19B C19 H19C 109.5 no
C14 C20 C21 112.2(4) no
C14 C20 H20A 109.2 no
C21 C20 H20A 109.2 no
C14 C20 H20B 109.2 no
C21 C20 H20B 109.2 no
H20A C20 H20B 107.9 no
C22 C21 C20 108.8(5) no
C22 C21 C23 113.1(6) no
C20 C21 C23 111.2(4) no
C22 C21 H21 107.8 no
C20 C21 H21 107.8 no
C23 C21 H21 107.8 no
C21 C22 H22A 109.5 no
C21 C22 H22B 109.5 no
H22A C22 H22B 109.5 no
C21 C22 H22C 109.5 no
H22A C22 H22C 109.5 no
H22B C22 H22C 109.5 no
C21 C23 H23A 109.5 no
C21 C23 H23B 109.5 no
H23A C23 H23B 109.5 no
C21 C23 H23C 109.5 no
H23A C23 H23C 109.5 no
H23B C23 H23C 109.5 no
C36 C31 C32 117.5(3) no
C36 C31 C38 122.1(3) no
C32 C31 C38 120.3(3) no
C33 C32 C31 121.3(3) no
C33 C32 H32A 119.3 no
C31 C32 H32A 119.3 no
C34 C33 C32 120.7(3) no
C34 C33 H33 119.6 no
C32 C33 H33 119.6 no
C33 C34 C35 118.4(3) no
C33 C34 C40 120.7(3) no
C35 C34 C40 120.8(3) no
C36 C35 C34 121.2(3) no
C36 C35 H35 119.4 no
C34 C35 H35 119.4 no
C35 C36 C31 120.8(3) no
C35 C36 H36 119.6 no
C31 C36 H36 119.6 no
O32 C37 O31 121.5(3) no
O32 C37 C38 119.9(3) no
O31 C37 C38 118.6(3) no
C31 C38 C37 112.8(3) no
C31 C38 C39 106.8(3) no
C37 C38 C39 114.9(3) no
C31 C38 H38 107.3 no
C37 C38 H38 107.3 no
C39 C38 H38 107.3 no
C38 C39 H39A 109.5 no
C38 C39 H39B 109.5 no
H39A C39 H39B 109.5 no
C38 C39 H39C 109.5 no
H39A C39 H39C 109.5 no
H39B C39 H39C 109.5 no
C34 C40 C41 112.3(3) no
C34 C40 H40A 109.2 no
C41 C40 H40A 109.2 no
C34 C40 H40B 109.2 no
C41 C40 H40B 109.2 no
H40A C40 H40B 107.9 no
C43 C41 C42 112.2(4) no
C43 C41 C40 111.9(3) no
C42 C41 C40 109.7(4) no
C43 C41 H41A 107.6 no
C42 C41 H41A 107.6 no
C40 C41 H41A 107.6 no
C41 C42 H42A 109.5 no
C41 C42 H42B 109.5 no
H42A C42 H42B 109.5 no
C41 C42 H42C 109.5 no
H42A C42 H42C 109.5 no
H42B C42 H42C 109.5 no
C41 C43 H43A 109.5 no
C41 C43 H43B 109.5 no
H43A C43 H43B 109.5 no
C41 C43 H43C 109.5 no
H43A C43 H43C 109.5 no
H43B C43 H43C 109.5 no

loop_
_geom_bond_atom_site_label_1
_geom_bond_atom_site_label_2
_geom_bond_site_symmetry_2
_geom_bond_distance
_geom_bond_publ_flag
Sr1 O11 2_665 2.476(2) yes
Sr1 O31 2_765 2.486(2) yes
Sr1 O3 . 2.563(3) yes
Sr1 O4 . 2.563(3) yes
Sr1 O12 . 2.595(2) yes
Sr1 O32 . 2.599(3) yes
Sr1 O31 . 2.728(2) yes
Sr1 O11 . 2.742(2) yes
O3 H31 . 0.804(18) no
O3 H32 . 0.815(19) no
O4 H41 . 0.798(19) no
O4 H42 . 0.829(19) no
O11 C17 . 1.254(4) no
O12 C17 . 1.254(4) no
C11 C16 . 1.376(5) no
C11 C12 . 1.386(5) no
C11 C18 . 1.531(5) no
C12 C13 . 1.390(5) no
C12 H12 . 0.9300 no
C13 C14 . 1.382(5) no
C13 H13 . 0.9300 no
C14 C15 . 1.385(5) no
C14 C20 . 1.533(5) no
C15 C16 . 1.390(5) no
C15 H15 . 0.9300 no
C16 H16 . 0.9300 no
C17 C18 . 1.527(5) no
C18 C19 . 1.489(6) no
C18 H18 . 0.9800 no
C19 H19A . 0.9600 no
C19 H19B . 0.9600 no
C19 H19C . 0.9600 no
C20 C21 . 1.540(6) no
C20 H20A . 0.9700 no
C20 H20B . 0.9700 no
C21 C22 . 1.537(7) no
C21 C23 . 1.556(9) no
C21 H21 . 0.9800 no
C22 H22A . 0.9600 no
C22 H22B . 0.9600 no
C22 H22C . 0.9600 no
C23 H23A . 0.9600 no
C23 H23B . 0.9600 no
C23 H23C . 0.9600 no
O31 C37 . 1.257(4) no
O32 C37 . 1.255(4) no
C31 C36 . 1.393(5) no
C31 C32 . 1.397(5) no
C31 C38 . 1.508(4) no
C32 C33 . 1.384(5) no
C32 H32A . 0.9300 no
C33 C34 . 1.380(5) no
C33 H33 . 0.9300 no
C34 C35 . 1.386(5) no
C34 C40 . 1.520(5) no
C35 C36 . 1.385(4) no
C35 H35 . 0.9300 no
C36 H36 . 0.9300 no
C37 C38 . 1.526(5) no
C38 C39 . 1.551(6) no
C38 H38 . 0.9800 no
C39 H39A . 0.9600 no
C39 H39B . 0.9600 no
C39 H39C . 0.9600 no
C40 C41 . 1.530(6) no
C40 H40A . 0.9700 no
C40 H40B . 0.9700 no
C41 C43 . 1.514(6) no
C41 C42 . 1.523(6) no
C41 H41A . 0.9800 no
C42 H42A . 0.9600 no
C42 H42B . 0.9600 no
C42 H42C . 0.9600 no
C43 H43A . 0.9600 no
C43 H43B . 0.9600 no
C43 H43C . 0.9600 no

loop_
_geom_hbond_atom_site_label_D
_geom_hbond_atom_site_label_H
_geom_hbond_atom_site_label_A
_geom_hbond_site_symmetry_A
_geom_hbond_distance_DH
_geom_hbond_distance_HA
_geom_hbond_distance_DA
_geom_hbond_angle_DHA
O3 H31 O12 2_765 0.804(18) 1.92(2) 2.706(3) 165(4)
O4 H41 O32 2_665 0.798(19) 1.91(2) 2.704(3) 171(5)
